data_1563585
loop_
_publ_author_name
'Gao, Yuanzhe'
'Xu, Yanqing'
'Han, Zhangang'
'Li, Chunhong'
'Cui, Fengyun'
'Chi, Yingnan'
'Hu, Changwen'

_publ_section_title
;
 Syntheses, structures and properties of 3D inorganic--organic hybrid
 frameworks constructed from lanthanide polymer and Keggin-type
 tungstosilicate
;
_journal_issue 5
_journal_name_full 'Journal of Solid State Chemistry'
_journal_page_first 1000
_journal_page_last 1006
_journal_paper_doi 10.1016/j.jssc.2010.03.006
_journal_volume 183
_journal_year 2010
_chemical_formula_moiety 'C28 H48 N4 Nd4 O78 Si W12'
_chemical_formula_sum 'C28 H48 N4 Nd4 O78 Si W12'
_chemical_formula_weight 4499.79
_space_group_IT_number 88
_space_group_name_Hall '-I 4ad'
_space_group_name_H-M_alt 'I 41/a :2'
_symmetry_cell_setting tetragonal
_symmetry_space_group_name_Hall '-I 4ad'
_symmetry_space_group_name_H-M 'I 41/a :2'
_atom_sites_solution_hydrogens geom
_atom_sites_solution_primary direct
_atom_sites_solution_secondary difmap
_audit_creation_method SHELXL-97
_cell_angle_alpha 90.00
_cell_angle_beta 90.00
_cell_angle_gamma 90.00
_cell_formula_units_Z 4
_cell_length_a 21.917(2)
_cell_length_b 21.917(2)
_cell_length_c 16.5868(18)
_cell_measurement_reflns_used 3512
_cell_measurement_temperature 298(2)
_cell_measurement_theta_max 25.02
_cell_measurement_theta_min 1.53
_cell_volume 7967.6(13)
_computing_cell_refinement 'Bruker SMART'
_computing_data_collection 'Bruker SMART'
_computing_data_reduction 'Bruker SAINT'
_computing_molecular_graphics 'Bruker SHELXTL'
_computing_publication_material 'Bruker SHELXTL'
_computing_structure_refinement 'SHELXL-97 (Sheldrick, 1997)'
_computing_structure_solution 'SHELXS-97 (Sheldrick, 1990)'
_diffrn_ambient_temperature 298(2)
_diffrn_measured_fraction_theta_full 0.999
_diffrn_measured_fraction_theta_max 0.999
_diffrn_measurement_device_type 'CCD area detector'
_diffrn_measurement_method 'phi and omega scans'
_diffrn_radiation_monochromator graphite
_diffrn_radiation_source 'fine-focus sealed tube'
_diffrn_radiation_type MoK\a
_diffrn_radiation_wavelength 0.71073
_diffrn_reflns_av_R_equivalents 0.1235
_diffrn_reflns_av_sigmaI/netI 0.0964
_diffrn_reflns_limit_h_max 19
_diffrn_reflns_limit_h_min -26
_diffrn_reflns_limit_k_max 25
_diffrn_reflns_limit_k_min -26
_diffrn_reflns_limit_l_max 19
_diffrn_reflns_limit_l_min -9
_diffrn_reflns_number 15710
_diffrn_reflns_theta_full 25.02
_diffrn_reflns_theta_max 25.02
_diffrn_reflns_theta_min 1.54
_exptl_absorpt_coefficient_mu 19.946
_exptl_absorpt_correction_T_max 0.088
_exptl_absorpt_correction_T_min 0.018
_exptl_absorpt_correction_type multi-scan
_exptl_absorpt_process_details sadabs
_exptl_crystal_colour orange
_exptl_crystal_density_diffrn 3.758
_exptl_crystal_density_method 'not measured'
_exptl_crystal_description bar
_exptl_crystal_F_000 7848
_exptl_crystal_size_max 0.31
_exptl_crystal_size_mid 0.18
_exptl_crystal_size_min 0.12
_refine_diff_density_max 2.332
_refine_diff_density_min -1.924
_refine_diff_density_rms 0.365
_refine_ls_extinction_method none
_refine_ls_goodness_of_fit_ref 1.125
_refine_ls_hydrogen_treatment constr
_refine_ls_matrix_type full
_refine_ls_number_parameters 278
_refine_ls_number_reflns 3512
_refine_ls_number_restraints 0
_refine_ls_restrained_S_all 1.125
_refine_ls_R_factor_all 0.0971
_refine_ls_R_factor_gt 0.0610
_refine_ls_shift/su_max 0.001
_refine_ls_shift/su_mean 0.000
_refine_ls_structure_factor_coef Fsqd
_refine_ls_weighting_details 'calc w=1/[\s^2^(Fo^2^)+(0.0247P)^2^+675.1870P] where P=(Fo^2^+2Fc^2^)/3'
_refine_ls_weighting_scheme calc
_refine_ls_wR_factor_gt 0.1257
_refine_ls_wR_factor_ref 0.1472
_reflns_number_gt 2426
_reflns_number_total 3512
_reflns_threshold_expression >2sigma(I)
_cod_data_source_file JSSC-2010-183-1000.cif
_cod_data_source_block compound2c
_cod_depositor_comments
;
The following automatic conversions were performed:

data item '_symmetry_cell_setting' value 'Tetragonal' was changed to
'tetragonal' in accordance with the built-in table derived from the
CIF Core dictionary named 'cif_core.dic' version 2.4.5 last updated
on 2014-11-21.

Automatic conversion script
Id: cif_fix_values 8369 2020-08-20 11:38:08Z andrius 
;
_cod_original_cell_volume 7967.2(15)
_cod_original_sg_symbol_H-M I4(1)/a
_cod_database_code 1563585

loop_
_symmetry_equiv_pos_as_xyz
'x, y, z'
'-y+3/4, x+1/4, z+1/4'
'-x, -y+1/2, z'
'y+1/4, -x+1/4, z+1/4'
'x+1/2, y+1/2, z+1/2'
'-y+5/4, x+3/4, z+3/4'
'-x+1/2, -y+1, z+1/2'
'y+3/4, -x+3/4, z+3/4'
'-x, -y, -z'
'y-3/4, -x-1/4, -z-1/4'
'x, y-1/2, -z'
'-y-1/4, x-1/4, -z-1/4'
'-x+1/2, -y+1/2, -z+1/2'
'y-1/4, -x+1/4, -z+1/4'
'x+1/2, y, -z+1/2'
'-y+1/4, x+1/4, -z+1/4'

loop_
_atom_site_label
_atom_site_type_symbol
_atom_site_fract_x
_atom_site_fract_y
_atom_site_fract_z
_atom_site_U_iso_or_equiv
_atom_site_adp_type
_atom_site_occupancy
_atom_site_symmetry_multiplicity
_atom_site_calc_flag
_atom_site_refinement_flags
_atom_site_disorder_assembly
_atom_site_disorder_group
W1 W 0.64607(4) 0.68136(4) 0.13299(5) 0.0272(3) Uani 1 1 d . . .
W2 W 0.60671(4) 0.79440(4) -0.02504(5) 0.0297(3) Uani 1 1 d . . .
W3 W 0.53346(4) 0.64160(4) -0.02542(5) 0.0285(3) Uani 1 1 d . . .
Nd1 Nd 0.88894(6) 0.42493(7) 0.11504(7) 0.0391(4) Uani 1 1 d . . .
Si1 Si 0.5000 0.7500 0.1250 0.0021(18) Uani 1 4 d S . .
N1 N 0.8315(9) 0.3854(9) -0.0117(11) 0.035(5) Uani 1 1 d . . .
O1 O 0.4744(6) 0.6953(6) 0.0685(8) 0.023(3) Uani 1 1 d . . .
O2 O 0.6448(6) 0.7479(6) 0.0572(8) 0.027(3) Uani 1 1 d . . .
O3 O 0.5930(6) 0.6399(6) 0.0582(8) 0.026(3) Uani 1 1 d . . .
O4 O 0.6697(6) 0.7379(6) 0.2159(8) 0.029(3) Uani 1 1 d . . .
O5 O 0.6171(6) 0.6277(6) 0.2148(8) 0.028(3) Uani 1 1 d . . .
O6 O 0.7132(7) 0.6482(7) 0.1108(9) 0.038(4) Uani 1 1 d . . .
O7 O 0.6651(8) 0.7974(9) -0.0952(10) 0.050(5) Uani 1 1 d . . .
O8 O 0.4592(7) 0.6625(7) -0.0802(8) 0.029(4) Uani 1 1 d . . .
O9 O 0.5651(6) 0.7191(7) -0.0541(8) 0.029(4) Uani 1 1 d . . .
O10 O 0.5672(8) 0.5959(7) -0.0969(9) 0.038(4) Uani 1 1 d . . .
O11 O 0.8626(9) 0.3169(9) 0.1119(10) 0.054(5) Uani 1 1 d . . .
O12 O 0.8245(12) 0.2326(10) 0.0515(11) 0.077(7) Uani 1 1 d . . .
O13 O 0.8593(8) 0.5009(8) 0.0113(10) 0.050(5) Uani 1 1 d . . .
O14 O 0.8171(8) 0.5286(8) -0.1062(10) 0.045(5) Uani 1 1 d . . .
O15 O 0.8806(11) 0.5205(10) 0.1929(12) 0.083(7) Uani 1 1 d . . .
H15C H 0.8449 0.5350 0.1870 0.099 Uiso 1 1 d R . .
H15D H 0.8901 0.5230 0.2424 0.099 Uiso 1 1 d R . .
O16 O 0.8725(8) 0.3887(10) 0.2566(10) 0.064(6) Uani 1 1 d . . .
H16C H 0.8885 0.3932 0.3029 0.077 Uiso 1 1 d R . .
H16D H 0.8339 0.3894 0.2617 0.077 Uiso 1 1 d R . .
O17 O 0.9709(13) 0.5095(13) 0.0774(15) 0.107(9) Uani 1 1 d . . .
O18 O 0.9716(10) 0.3829(11) 0.0287(13) 0.081(7) Uani 1 1 d . . .
O1W O 1.0000 0.2500 0.980(2) 0.147(19) Uani 1 2 d S . .
H1W H 0.9716 0.2633 0.9497 0.177 Uiso 1 1 d R . .
C1 C 0.8320(12) 0.2882(13) 0.0533(15) 0.043(6) Uani 1 1 d . . .
C2 C 0.8142(11) 0.3267(12) -0.0154(14) 0.039(6) Uani 1 1 d . . .
C3 C 0.7795(11) 0.3036(12) -0.0827(14) 0.039(6) Uani 1 1 d . . .
H3 H 0.7687 0.2626 -0.0861 0.047 Uiso 1 1 calc R . .
C4 C 0.7634(12) 0.3439(12) -0.1409(15) 0.041(6) Uani 1 1 d . . .
H4 H 0.7397 0.3307 -0.1840 0.050 Uiso 1 1 calc R . .
C5 C 0.7820(11) 0.4055(11) -0.1369(13) 0.036(6) Uani 1 1 d . . .
H5 H 0.7728 0.4329 -0.1779 0.043 Uiso 1 1 calc R . .
C6 C 0.8141(11) 0.4230(11) -0.0699(14) 0.036(6) Uani 1 1 d . . .
C7 C 0.8312(12) 0.4906(12) -0.0551(15) 0.045(7) Uani 1 1 d . . .

loop_
_atom_site_aniso_label
_atom_site_aniso_U_11
_atom_site_aniso_U_22
_atom_site_aniso_U_33
_atom_site_aniso_U_23
_atom_site_aniso_U_13
_atom_site_aniso_U_12
W1 0.0179(5) 0.0262(5) 0.0374(5) 0.0029(4) -0.0019(4) 0.0024(4)
W2 0.0276(5) 0.0301(5) 0.0315(5) 0.0066(4) 0.0092(4) 0.0065(4)
W3 0.0302(5) 0.0246(5) 0.0306(5) -0.0077(4) 0.0011(4) 0.0077(4)
Nd1 0.0302(8) 0.0572(10) 0.0298(7) -0.0053(6) -0.0043(5) -0.0093(7)
Si1 0.000(3) 0.000(3) 0.006(4) 0.000 0.000 0.000
N1 0.038(12) 0.034(12) 0.032(10) -0.003(9) -0.003(9) 0.006(10)
O1 0.016(8) 0.022(8) 0.031(8) -0.002(6) -0.002(6) 0.010(6)
O2 0.021(8) 0.025(8) 0.034(8) 0.007(6) 0.001(6) 0.003(7)
O3 0.024(8) 0.024(8) 0.032(8) 0.001(6) 0.006(6) 0.008(7)
O4 0.020(8) 0.025(8) 0.041(8) 0.007(7) -0.006(7) 0.000(7)
O5 0.025(8) 0.024(8) 0.036(8) 0.004(7) -0.008(7) -0.001(7)
O6 0.026(9) 0.032(10) 0.057(10) -0.001(8) 0.000(7) 0.021(8)
O7 0.041(11) 0.065(13) 0.044(10) 0.006(9) 0.019(8) 0.005(10)
O8 0.029(9) 0.029(9) 0.029(8) -0.008(7) -0.006(6) 0.013(7)
O9 0.024(8) 0.032(9) 0.032(8) 0.001(7) -0.002(6) 0.008(7)
O10 0.046(11) 0.026(9) 0.041(9) 0.000(7) 0.000(8) 0.025(8)
O11 0.062(13) 0.048(12) 0.052(11) 0.000(9) -0.013(9) 0.004(11)
O12 0.13(2) 0.048(14) 0.057(13) 0.008(10) -0.003(13) 0.012(14)
O13 0.056(12) 0.048(11) 0.047(10) 0.001(9) -0.012(9) -0.007(10)
O14 0.047(12) 0.043(11) 0.046(10) -0.002(8) -0.003(8) -0.006(9)
O15 0.101(19) 0.081(17) 0.067(14) -0.004(12) -0.018(13) -0.039(15)
O16 0.034(11) 0.112(18) 0.047(11) 0.015(11) -0.003(8) -0.012(12)
O17 0.11(2) 0.12(2) 0.089(18) 0.000(16) -0.009(16) -0.029(19)
O18 0.067(15) 0.110(19) 0.065(13) -0.026(13) -0.006(11) -0.008(14)
O1W 0.22(6) 0.14(4) 0.08(3) 0.000 0.000 0.03(4)
C1 0.047(17) 0.039(16) 0.042(14) -0.004(12) -0.006(12) 0.008(14)
C2 0.040(15) 0.038(15) 0.040(13) -0.004(11) -0.003(12) 0.007(13)
C3 0.038(15) 0.034(14) 0.045(14) -0.008(12) -0.001(12) 0.006(13)
C4 0.041(16) 0.039(16) 0.045(14) -0.007(12) -0.004(12) 0.005(14)
C5 0.035(15) 0.034(14) 0.040(13) -0.002(11) -0.009(11) 0.004(12)
C6 0.038(15) 0.036(14) 0.036(13) -0.002(11) -0.004(11) 0.008(12)
C7 0.049(17) 0.042(16) 0.043(15) 0.000(13) -0.002(13) 0.001(14)

loop_
_atom_type_symbol
_atom_type_description
_atom_type_scat_dispersion_real
_atom_type_scat_dispersion_imag
_atom_type_scat_source
C C 0.0033 0.0016 'International Tables Vol C Tables 4.2.6.8 and 6.1.1.4'
H H 0.0000 0.0000 'International Tables Vol C Tables 4.2.6.8 and 6.1.1.4'
N N 0.0061 0.0033 'International Tables Vol C Tables 4.2.6.8 and 6.1.1.4'
O O 0.0106 0.0060 'International Tables Vol C Tables 4.2.6.8 and 6.1.1.4'
W W -0.8490 6.8722 'International Tables Vol C Tables 4.2.6.8 and 6.1.1.4'
Si Si 0.0817 0.0704 'International Tables Vol C Tables 4.2.6.8 and 6.1.1.4'
Nd Nd -0.1943 3.0179 'International Tables Vol C Tables 4.2.6.8 and 6.1.1.4'

loop_
_geom_angle_atom_site_label_1
_geom_angle_atom_site_label_2
_geom_angle_atom_site_label_3
_geom_angle
_geom_angle_site_symmetry_1
_geom_angle_site_symmetry_3
O6 W1 O5 100.4(7) . .
O6 W1 O4 101.5(7) . .
O5 W1 O4 88.7(6) . .
O6 W1 O2 101.4(7) . .
O5 W1 O2 158.1(6) . .
O4 W1 O2 89.0(6) . .
O6 W1 O3 100.6(7) . .
O5 W1 O3 88.1(6) . .
O4 W1 O3 157.9(6) . .
O2 W1 O3 85.9(6) . .
O6 W1 O1 172.6(6) . 16_655
O5 W1 O1 73.8(5) . 16_655
O4 W1 O1 74.1(5) . 16_655
O2 W1 O1 84.7(5) . 16_655
O3 W1 O1 84.0(5) . 16_655
O7 W2 O2 100.3(7) . .
O7 W2 O5 100.8(8) . 16_655
O2 W2 O5 89.6(6) . 16_655
O7 W2 O9 102.3(8) . .
O2 W2 O9 85.9(6) . .
O5 W2 O9 156.9(6) 16_655 .
O7 W2 O8 102.3(7) . 3_665
O2 W2 O8 157.3(6) . 3_665
O5 W2 O8 88.5(6) 16_655 3_665
O9 W2 O8 87.0(6) . 3_665
O7 W2 O1 172.3(7) . 3_665
O2 W2 O1 84.9(5) . 3_665
O5 W2 O1 73.3(5) 16_655 3_665
O9 W2 O1 83.8(5) . 3_665
O8 W2 O1 72.9(5) 3_665 3_665
O10 W3 O9 101.0(7) . .
O10 W3 O3 101.3(7) . .
O9 W3 O3 87.1(6) . .
O10 W3 O8 100.2(7) . .
O9 W3 O8 88.7(6) . .
O3 W3 O8 158.5(6) . .
O10 W3 O4 99.8(7) . 14_565
O9 W3 O4 159.2(6) . 14_565
O3 W3 O4 88.2(6) . 14_565
O8 W3 O4 88.3(6) . 14_565
O10 W3 O1 171.5(7) . .
O9 W3 O1 85.3(6) . .
O3 W3 O1 84.4(5) . .
O8 W3 O1 74.2(5) . .
O4 W3 O1 74.0(5) 14_565 .
O11 Nd1 O15 144.9(6) . .
O11 Nd1 O14 80.9(6) . 4_565
O15 Nd1 O14 76.5(7) . 4_565
O11 Nd1 O12 102.3(7) . 14_665
O15 Nd1 O12 76.4(8) . 14_665
O14 Nd1 O12 134.6(6) 4_565 14_665
O11 Nd1 O13 125.1(6) . .
O15 Nd1 O13 76.9(6) . .
O14 Nd1 O13 80.2(6) 4_565 .
O12 Nd1 O13 127.0(7) 14_665 .
O11 Nd1 O18 78.5(7) . .
O15 Nd1 O18 132.1(8) . .
O14 Nd1 O18 148.3(6) 4_565 .
O12 Nd1 O18 73.7(7) 14_665 .
O13 Nd1 O18 92.3(7) . .
O11 Nd1 O16 71.2(6) . .
O15 Nd1 O16 76.6(7) . .
O14 Nd1 O16 72.6(6) 4_565 .
O12 Nd1 O16 66.2(6) 14_665 .
O13 Nd1 O16 145.6(6) . .
O18 Nd1 O16 121.8(7) . .
O11 Nd1 N1 62.9(6) . .
O15 Nd1 N1 132.1(7) . .
O14 Nd1 N1 72.9(6) 4_565 .
O12 Nd1 N1 148.8(7) 14_665 .
O13 Nd1 N1 62.4(6) . .
O18 Nd1 N1 76.3(6) . .
O16 Nd1 N1 125.6(6) . .
O11 Nd1 O17 146.4(8) . .
O15 Nd1 O17 65.2(8) . .
O14 Nd1 O17 131.2(8) 4_565 .
O12 Nd1 O17 64.3(8) 14_665 .
O13 Nd1 O17 63.0(7) . .
O18 Nd1 O17 68.3(8) . .
O16 Nd1 O17 122.6(7) . .
N1 Nd1 O17 111.7(7) . .
O1 Si1 O1 109.5(5) 16_655 .
O1 Si1 O1 109.5(5) 16_655 3_665
O1 Si1 O1 109.4(9) . 3_665
O1 Si1 O1 109.4(9) 16_655 14_565
O1 Si1 O1 109.5(5) . 14_565
O1 Si1 O1 109.5(5) 3_665 14_565
C6 N1 C2 119(2) . .
C6 N1 Nd1 121.4(16) . .
C2 N1 Nd1 119.6(15) . .
Si1 O1 W3 124.4(7) . .
Si1 O1 W1 124.8(7) . 14_565
W3 O1 W1 91.3(5) . 14_565
Si1 O1 W2 124.5(7) . 3_665
W3 O1 W2 91.5(5) . 3_665
W1 O1 W2 90.2(5) 14_565 3_665
W2 O2 W1 152.0(8) . .
W3 O3 W1 150.8(8) . .
W1 O4 W3 120.6(7) . 16_655
W1 O5 W2 122.7(7) . 14_565
W3 O8 W2 121.4(7) . 3_665
W3 O9 W2 150.4(8) . .
C1 O11 Nd1 126.2(16) . .
C1 O12 Nd1 143.7(18) . 16_645
C7 O13 Nd1 127.0(17) . .
C7 O14 Nd1 141.2(17) . 6_544
O12 C1 O11 123(2) . .
O12 C1 C2 121(2) . .
O11 C1 C2 115(2) . .
N1 C2 C3 121(2) . .
N1 C2 C1 116(2) . .
C3 C2 C1 123(2) . .
C4 C3 C2 117(2) . .
C3 C4 C5 121(2) . .
C6 C5 C4 117(2) . .
N1 C6 C5 124(2) . .
N1 C6 C7 114(2) . .
C5 C6 C7 121(2) . .
O14 C7 O13 126(2) . .
O14 C7 C6 119(2) . .
O13 C7 C6 115(2) . .

loop_
_geom_bond_atom_site_label_1
_geom_bond_atom_site_label_2
_geom_bond_distance
_geom_bond_site_symmetry_2
W1 O6 1.682(14) .
W1 O5 1.905(14) .
W1 O4 1.922(14) .
W1 O2 1.925(13) .
W1 O3 1.928(14) .
W1 O1 2.355(14) 16_655
W2 O7 1.731(16) .
W2 O2 1.897(13) .
W2 O5 1.911(15) 16_655
W2 O9 1.945(15) .
W2 O8 1.955(14) 3_665
W2 O1 2.372(13) 3_665
W3 O10 1.719(15) .
W3 O9 1.896(15) .
W3 O3 1.904(14) .
W3 O8 1.919(14) .
W3 O4 1.943(14) 14_565
W3 O1 2.342(13) .
Nd1 O11 2.438(19) .
Nd1 O15 2.47(2) .
Nd1 O14 2.471(18) 4_565
Nd1 O12 2.48(2) 14_665
Nd1 O13 2.481(17) .
Nd1 O18 2.49(2) .
Nd1 O16 2.504(17) .
Nd1 N1 2.599(18) .
Nd1 O17 2.66(3) .
Si1 O1 1.622(14) 16_655
Si1 O1 1.622(14) .
Si1 O1 1.622(14) 3_665
Si1 O1 1.622(14) 14_565
N1 C6 1.33(3) .
N1 C2 1.34(3) .
O1 W1 2.355(14) 14_565
O1 W2 2.372(13) 3_665
O4 W3 1.943(14) 16_655
O5 W2 1.911(15) 14_565
O8 W2 1.955(14) 3_665
O11 C1 1.34(3) .
O12 C1 1.23(3) .
O12 Nd1 2.48(2) 16_645
O13 C7 1.28(3) .
O14 C7 1.23(3) .
O14 Nd1 2.471(18) 6_544
C1 C2 1.47(3) .
C2 C3 1.44(3) .
C3 C4 1.35(3) .
C4 C5 1.41(3) .
C5 C6 1.37(3) .
C6 C7 1.55(3) .

loop_
_geom_torsion_atom_site_label_1
_geom_torsion_atom_site_label_2
_geom_torsion_atom_site_label_3
_geom_torsion_atom_site_label_4
_geom_torsion
_geom_torsion_site_symmetry_1
_geom_torsion_site_symmetry_2
_geom_torsion_site_symmetry_3
_geom_torsion_site_symmetry_4
O11 Nd1 N1 C6 176(2) . . . .
O15 Nd1 N1 C6 35(2) . . . .
O14 Nd1 N1 C6 87.8(18) 4_565 . . .
O12 Nd1 N1 C6 -116(2) 14_665 . . .
O13 Nd1 N1 C6 0.1(17) . . . .
O18 Nd1 N1 C6 -99.9(19) . . . .
O16 Nd1 N1 C6 140.5(17) . . . .
O17 Nd1 N1 C6 -40(2) . . . .
O11 Nd1 N1 C2 2.0(17) . . . .
O15 Nd1 N1 C2 -138.8(17) . . . .
O14 Nd1 N1 C2 -86.3(18) 4_565 . . .
O12 Nd1 N1 C2 69(2) 14_665 . . .
O13 Nd1 N1 C2 -174.0(19) . . . .
O18 Nd1 N1 C2 86.0(18) . . . .
O16 Nd1 N1 C2 -34(2) . . . .
O17 Nd1 N1 C2 145.5(18) . . . .
O1 Si1 O1 W3 -60.2(3) 16_655 . . .
O1 Si1 O1 W3 59.8(6) 3_665 . . .
O1 Si1 O1 W3 179.8(9) 14_565 . . .
O1 Si1 O1 W1 60.3(11) 16_655 . . 14_565
O1 Si1 O1 W1 -179.7(10) 3_665 . . 14_565
O1 Si1 O1 W1 -59.7(11) 14_565 . . 14_565
O1 Si1 O1 W2 179.1(9) 16_655 . . 3_665
O1 Si1 O1 W2 -60.9(6) 3_665 . . 3_665
O1 Si1 O1 W2 59.1(3) 14_565 . . 3_665
O10 W3 O1 Si1 178(4) . . . .
O9 W3 O1 Si1 -43.3(9) . . . .
O3 W3 O1 Si1 44.3(9) . . . .
O8 W3 O1 Si1 -133.3(10) . . . .
O4 W3 O1 Si1 134.0(9) 14_565 . . .
O10 W3 O1 W1 43(4) . . . 14_565
O9 W3 O1 W1 -178.2(5) . . . 14_565
O3 W3 O1 W1 -90.7(5) . . . 14_565
O8 W3 O1 W1 91.8(6) . . . 14_565
O4 W3 O1 W1 -1.0(5) 14_565 . . 14_565
O10 W3 O1 W2 -48(4) . . . 3_665
O9 W3 O1 W2 91.5(5) . . . 3_665
O3 W3 O1 W2 179.1(6) . . . 3_665
O8 W3 O1 W2 1.5(5) . . . 3_665
O4 W3 O1 W2 -91.2(6) 14_565 . . 3_665
O7 W2 O2 W1 -130.4(18) . . . .
O5 W2 O2 W1 128.7(17) 16_655 . . .
O9 W2 O2 W1 -28.7(17) . . . .
O8 W2 O2 W1 44(3) 3_665 . . .
O1 W2 O2 W1 55.4(17) 3_665 . . .
O6 W1 O2 W2 128.4(17) . . . .
O5 W1 O2 W2 -46(3) . . . .
O4 W1 O2 W2 -130.0(17) . . . .
O3 W1 O2 W2 28.4(17) . . . .
O1 W1 O2 W2 -55.9(17) 16_655 . . .
O10 W3 O3 W1 126.8(16) . . . .
O9 W3 O3 W1 26.1(16) . . . .
O8 W3 O3 W1 -53(3) . . . .
O4 W3 O3 W1 -133.6(16) 14_565 . . .
O1 W3 O3 W1 -59.5(15) . . . .
O6 W1 O3 W3 -126.9(16) . . . .
O5 W1 O3 W3 132.9(16) . . . .
O4 W1 O3 W3 51(3) . . . .
O2 W1 O3 W3 -26.1(15) . . . .
O1 W1 O3 W3 59.0(15) 16_655 . . .
O6 W1 O4 W3 -172.5(8) . . . 16_655
O5 W1 O4 W3 -72.1(8) . . . 16_655
O2 W1 O4 W3 86.1(8) . . . 16_655
O3 W1 O4 W3 10(2) . . . 16_655
O1 W1 O4 W3 1.4(7) 16_655 . . 16_655
O6 W1 O5 W2 174.0(9) . . . 14_565
O4 W1 O5 W2 72.5(9) . . . 14_565
O2 W1 O5 W2 -12(2) . . . 14_565
O3 W1 O5 W2 -85.6(9) . . . 14_565
O1 W1 O5 W2 -1.3(7) 16_655 . . 14_565
O10 W3 O8 W2 171.3(9) . . . 3_665
O9 W3 O8 W2 -87.7(9) . . . 3_665
O3 W3 O8 W2 -9(2) . . . 3_665
O4 W3 O8 W2 71.7(9) 14_565 . . 3_665
O1 W3 O8 W2 -2.2(8) . . . 3_665
O10 W3 O9 W2 -127.6(16) . . . .
O3 W3 O9 W2 -26.6(16) . . . .
O8 W3 O9 W2 132.2(16) . . . .
O4 W3 O9 W2 51(3) 14_565 . . .
O1 W3 O9 W2 58.0(16) . . . .
O7 W2 O9 W3 126.7(16) . . . .
O2 W2 O9 W3 27.0(16) . . . .
O5 W2 O9 W3 -52(3) 16_655 . . .
O8 W2 O9 W3 -131.4(17) 3_665 . . .
O1 W2 O9 W3 -58.3(16) 3_665 . . .
O15 Nd1 O11 C1 124(2) . . . .
O14 Nd1 O11 C1 74(2) 4_565 . . .
O12 Nd1 O11 C1 -152(2) 14_665 . . .
O13 Nd1 O11 C1 3(2) . . . .
O18 Nd1 O11 C1 -82(2) . . . .
O16 Nd1 O11 C1 148(2) . . . .
N1 Nd1 O11 C1 -1.7(19) . . . .
O17 Nd1 O11 C1 -91(2) . . . .
O11 Nd1 O13 C7 -5(2) . . . .
O15 Nd1 O13 C7 -154(2) . . . .
O14 Nd1 O13 C7 -76(2) 4_565 . . .
O12 Nd1 O13 C7 144(2) 14_665 . . .
O18 Nd1 O13 C7 73(2) . . . .
O16 Nd1 O13 C7 -114(2) . . . .
N1 Nd1 O13 C7 0(2) . . . .
O17 Nd1 O13 C7 137(2) . . . .
Nd1 O12 C1 O11 20(5) 16_645 . . .
Nd1 O12 C1 C2 -168(2) 16_645 . . .
Nd1 O11 C1 O12 174(2) . . . .
Nd1 O11 C1 C2 1(3) . . . .
C6 N1 C2 C3 2(4) . . . .
Nd1 N1 C2 C3 176.8(17) . . . .
C6 N1 C2 C1 -177(2) . . . .
Nd1 N1 C2 C1 -2(3) . . . .
O12 C1 C2 N1 -172(3) . . . .
O11 C1 C2 N1 1(3) . . . .
O12 C1 C2 C3 9(4) . . . .
O11 C1 C2 C3 -178(2) . . . .
N1 C2 C3 C4 -2(4) . . . .
C1 C2 C3 C4 177(2) . . . .
C2 C3 C4 C5 2(4) . . . .
C3 C4 C5 C6 -3(4) . . . .
C2 N1 C6 C5 -4(4) . . . .
Nd1 N1 C6 C5 -177.8(18) . . . .
C2 N1 C6 C7 174(2) . . . .
Nd1 N1 C6 C7 0(3) . . . .
C4 C5 C6 N1 4(4) . . . .
C4 C5 C6 C7 -174(2) . . . .
Nd1 O14 C7 O13 1(5) 6_544 . . .
Nd1 O14 C7 C6 -179.1(16) 6_544 . . .
Nd1 O13 C7 O14 -180(2) . . . .
Nd1 O13 C7 C6 1(3) . . . .
N1 C6 C7 O14 180(2) . . . .
C5 C6 C7 O14 -2(4) . . . .
N1 C6 C7 O13 0(3) . . . .
C5 C6 C7 O13 178(2) . . . .
